data_7010691
loop_
_publ_author_name
'Voo, Janis K.'
'Lam, K. C.'
'Rheingold, Arnold L.'
'Riordan, Charles G.'

_publ_section_title
;
 Synthesis, characterization and reactivity of copper(I) imidazole
 complexes based on a cavitand ligand design&#x2020;
;
_journal_issue 12
_journal_name_full 'Journal of the Chemical Society, Dalton Transactions'
_journal_page_first 1803
_journal_paper_doi 10.1039/b102480a
_journal_year 2001
_chemical_formula_sum 'C24 H33 B Cu F4 N5 S2'
_chemical_formula_weight 606.02
_chemical_name_systematic
;
?
;
_space_group_IT_number 14
_symmetry_cell_setting monoclinic
_symmetry_space_group_name_Hall '-P 2yn'
_symmetry_space_group_name_H-M 'P 1 21/n 1'
_atom_sites_solution_hydrogens geom
_atom_sites_solution_primary direct
_atom_sites_solution_secondary difmap
_audit_creation_method SHELXL-97
_cell_angle_alpha 90.00
_cell_angle_beta 100.8733(3)
_cell_angle_gamma 90.00
_cell_formula_units_Z 4
_cell_length_a 18.6841(2)
_cell_length_b 8.2017(2)
_cell_length_c 19.1047(2)
_cell_measurement_temperature 193(2)
_cell_measurement_theta_max 25.0
_cell_measurement_theta_min 2.0
_cell_volume 2875.07(8)
_computing_cell_refinement 'Bruker SMART'
_computing_data_collection 'Bruker SMART'
_computing_data_reduction 'Bruker SHELXTL'
_computing_molecular_graphics 'Bruker SHELXTL'
_computing_publication_material 'Bruker SHELXTL'
_computing_structure_refinement 'SHELXL-97 (Sheldrick, 1997)'
_computing_structure_solution 'SHELXS-97 (Sheldrick, 1990)'
_diffrn_ambient_temperature 193(2)
_diffrn_measured_fraction_theta_full 0.973
_diffrn_measured_fraction_theta_max 0.973
_diffrn_measurement_device_type 'CCD area detector'
_diffrn_measurement_method 'phi and omega scans'
_diffrn_radiation_monochromator graphite
_diffrn_radiation_source 'fine-focus sealed tube'
_diffrn_radiation_type MoK\a
_diffrn_radiation_wavelength 0.71073
_diffrn_reflns_av_R_equivalents 0.0255
_diffrn_reflns_av_sigmaI/netI 0.0298
_diffrn_reflns_limit_h_max 21
_diffrn_reflns_limit_h_min -23
_diffrn_reflns_limit_k_max 9
_diffrn_reflns_limit_k_min -8
_diffrn_reflns_limit_l_max 23
_diffrn_reflns_limit_l_min -23
_diffrn_reflns_number 11762
_diffrn_reflns_theta_full 26.00
_diffrn_reflns_theta_max 26.00
_diffrn_reflns_theta_min 1.69
_exptl_absorpt_coefficient_mu 0.953
_exptl_absorpt_correction_T_max 0.7966
_exptl_absorpt_correction_T_min 0.7630
_exptl_absorpt_correction_type empirical
_exptl_absorpt_process_details SADABS
_exptl_crystal_colour Colorless
_exptl_crystal_density_diffrn 1.400
_exptl_crystal_density_method 'not measured'
_exptl_crystal_description Block
_exptl_crystal_F_000 1256
_exptl_crystal_size_max 0.30
_exptl_crystal_size_mid 0.25
_exptl_crystal_size_min 0.25
_refine_diff_density_max 1.067
_refine_diff_density_min -0.601
_refine_diff_density_rms 0.072
_refine_ls_extinction_method none
_refine_ls_goodness_of_fit_ref 1.458
_refine_ls_hydrogen_treatment mixed
_refine_ls_matrix_type full
_refine_ls_number_parameters 335
_refine_ls_number_reflns 5495
_refine_ls_number_restraints 0
_refine_ls_restrained_S_all 1.458
_refine_ls_R_factor_all 0.0631
_refine_ls_R_factor_gt 0.0514
_refine_ls_shift/su_max 0.027
_refine_ls_shift/su_mean 0.002
_refine_ls_structure_factor_coef Fsqd
_refine_ls_weighting_details 'calc w=1/[\s^2^(Fo^2^)+(0.1000P)^2^+0.0000P] where P=(Fo^2^+2Fc^2^)/3'
_refine_ls_weighting_scheme calc
_refine_ls_wR_factor_gt 0.1686
_refine_ls_wR_factor_ref 0.1843
_reflns_number_gt 4769
_reflns_number_total 5495
_reflns_threshold_expression >2sigma(I)
_cod_data_source_file b102480a.txt
_cod_data_source_block cgr75
_cod_depositor_comments
;
The following automatic conversions were performed:
'_symmetry_cell_setting' value 'Monoclinic' changed to 'monoclinic'
according to '/home/saulius/struct/CIF-dictionaries/cif_core.dic'
dictionary named 'cif_core.dic' version 2.4.1 from
2010-06-29.

'_exptl_absorpt_correction_type' value 'Empirical' changed to
'empirical' according to
'/home/saulius/struct/CIF-dictionaries/cif_core.dic' dictionary named
'cif_core.dic' version 2.4.1 from 2010-06-29.

Automatic conversion script
Id: cif_fix_enum 1527 2010-12-29 10:47:43Z saulius 
;
_cod_original_cell_volume 2875.07(6)
_cod_original_sg_symbol_H-M P2(1)/n
_cod_database_code 7010691

loop_
_symmetry_equiv_pos_as_xyz
'x, y, z'
'-x+1/2, y+1/2, -z+1/2'
'-x, -y, -z'
'x-1/2, -y-1/2, z-1/2'

loop_
_atom_site_label
_atom_site_type_symbol
_atom_site_fract_x
_atom_site_fract_y
_atom_site_fract_z
_atom_site_U_iso_or_equiv
_atom_site_adp_type
_atom_site_occupancy
_atom_site_symmetry_multiplicity
_atom_site_calc_flag
_atom_site_refinement_flags
_atom_site_disorder_assembly
_atom_site_disorder_group
Cu1 Cu 0.53390(2) 0.37977(5) 0.18975(2) 0.03095(18) Uani 1 1 d . . .
S1 S 0.70647(4) 0.20245(12) 0.26863(5) 0.0312(2) Uani 1 1 d . . .
S2 S 0.41770(5) 0.14222(12) 0.04614(4) 0.0350(2) Uani 1 1 d . . .
N1 N 0.72041(15) 0.2049(3) 0.12684(16) 0.0298(6) Uani 1 1 d . . .
N2 N 0.61708(15) 0.3182(4) 0.14674(15) 0.0282(6) Uani 1 1 d . . .
N3 N 0.31890(17) 0.3747(4) 0.07221(18) 0.0387(8) Uani 1 1 d . . .
N4 N 0.42968(15) 0.4052(4) 0.13813(16) 0.0310(7) Uani 1 1 d . . .
N5 N 0.53016(17) 0.4888(4) 0.28188(16) 0.0373(7) Uani 1 1 d . . .
C1 C 0.57590(16) 0.0231(4) 0.26422(16) 0.0215(6) Uani 1 1 d . . .
C2 C 0.53432(16) -0.0137(4) 0.19670(15) 0.0227(7) Uani 1 1 d . . .
C3 C 0.45716(17) 0.0048(4) 0.18390(15) 0.0220(6) Uani 1 1 d . . .
C4 C 0.42237(16) 0.0598(4) 0.23898(17) 0.0236(6) Uani 1 1 d . . .
C5 C 0.46557(16) 0.0932(4) 0.30641(16) 0.0245(7) Uani 1 1 d . . .
H5A H 0.4421 0.1275 0.3439 0.029 Uiso 1 1 calc R . .
C6 C 0.54089(17) 0.0780(4) 0.32024(16) 0.0233(6) Uani 1 1 d . . .
C7 C 0.65792(16) 0.0082(4) 0.27858(17) 0.0265(7) Uani 1 1 d . . .
H7A H 0.6720 -0.0734 0.2455 0.032 Uiso 1 1 calc R . .
H7B H 0.6743 -0.0331 0.3277 0.032 Uiso 1 1 calc R . .
C8 C 0.67959(16) 0.2443(4) 0.17736(17) 0.0258(7) Uani 1 1 d . . .
C9 C 0.6820(2) 0.2565(5) 0.06204(19) 0.0372(8) Uani 1 1 d . . .
H9A H 0.6966 0.2462 0.0172 0.045 Uiso 1 1 calc R . .
C10 C 0.6185(2) 0.3261(5) 0.0745(2) 0.0354(8) Uani 1 1 d . . .
H10A H 0.5815 0.3722 0.0391 0.042 Uiso 1 1 calc R . .
C11 C 0.7902(2) 0.1167(5) 0.1383(2) 0.0419(10) Uani 1 1 d . . .
H11A H 0.8061 0.0944 0.1893 0.063 Uiso 1 1 calc R . .
H11B H 0.8270 0.1834 0.1213 0.063 Uiso 1 1 calc R . .
H11C H 0.7841 0.0135 0.1119 0.063 Uiso 1 1 calc R . .
C12 C 0.57116(18) -0.0766(4) 0.13670(16) 0.0259(7) Uani 1 1 d . . .
H12A H 0.6209 -0.0307 0.1428 0.031 Uiso 1 1 calc R . .
H12B H 0.5434 -0.0383 0.0903 0.031 Uiso 1 1 calc R . .
C13 C 0.5758(2) -0.2646(4) 0.13581(18) 0.0328(8) Uani 1 1 d . . .
H13A H 0.5998 -0.2994 0.0969 0.049 Uiso 1 1 calc R . .
H13B H 0.5265 -0.3106 0.1286 0.049 Uiso 1 1 calc R . .
H13C H 0.6040 -0.3031 0.1813 0.049 Uiso 1 1 calc R . .
C14 C 0.41200(19) -0.0258(5) 0.11025(17) 0.0317(8) Uani 1 1 d . . .
H14A H 0.3604 -0.0408 0.1145 0.038 Uiso 1 1 calc R . .
H14B H 0.4287 -0.1282 0.0911 0.038 Uiso 1 1 calc R . .
C15 C 0.38788(18) 0.3120(4) 0.08858(18) 0.0299(7) Uani 1 1 d . . .
C16 C 0.3167(2) 0.5111(5) 0.1131(2) 0.0409(9) Uani 1 1 d . . .
H16A H 0.2758 0.5800 0.1131 0.049 Uiso 1 1 calc R . .
C17 C 0.3847(2) 0.5291(5) 0.1539(2) 0.0390(9) Uani 1 1 d . . .
H17A H 0.3989 0.6134 0.1877 0.047 Uiso 1 1 calc R . .
C18 C 0.2573(2) 0.3099(7) 0.0202(3) 0.0644(14) Uani 1 1 d . . .
H18A H 0.2728 0.2119 -0.0023 0.097 Uiso 1 1 calc R . .
H18B H 0.2407 0.3924 -0.0164 0.097 Uiso 1 1 calc R . .
H18C H 0.2172 0.2821 0.0446 0.097 Uiso 1 1 calc R . .
C19 C 0.34001(19) 0.0817(5) 0.2309(2) 0.0338(8) Uani 1 1 d . . .
H19A H 0.3195 0.1122 0.1810 0.041 Uiso 1 1 calc R . .
H19B H 0.3300 0.1721 0.2620 0.041 Uiso 1 1 calc R . .
C20 C 0.3020(2) -0.0728(6) 0.2501(3) 0.0516(11) Uani 1 1 d . . .
H20A H 0.2494 -0.0529 0.2441 0.077 Uiso 1 1 calc R . .
H20B H 0.3213 -0.1022 0.2998 0.077 Uiso 1 1 calc R . .
H20C H 0.3108 -0.1622 0.2188 0.077 Uiso 1 1 calc R . .
C21 C 0.58601(19) 0.1206(5) 0.39360(18) 0.0318(8) Uani 1 1 d . . .
H21A H 0.6135 0.0222 0.4131 0.038 Uiso 1 1 calc R . .
H21B H 0.6221 0.2049 0.3871 0.038 Uiso 1 1 calc R . .
C22 C 0.5432(2) 0.1823(6) 0.44860(19) 0.0422(10) Uani 1 1 d . . .
H22A H 0.5768 0.2055 0.4934 0.063 Uiso 1 1 calc R . .
H22B H 0.5081 0.0989 0.4569 0.063 Uiso 1 1 calc R . .
H22C H 0.5170 0.2821 0.4310 0.063 Uiso 1 1 calc R . .
C23 C 0.51311(19) 0.5612(5) 0.32708(19) 0.0328(8) Uani 1 1 d . . .
C24 C 0.4897(2) 0.6562(6) 0.3837(2) 0.0471(10) Uani 1 1 d . . .
H24A H 0.4762 0.7665 0.3663 0.071 Uiso 1 1 calc R . .
H24B H 0.5297 0.6624 0.4250 0.071 Uiso 1 1 calc R . .
H24C H 0.4475 0.6033 0.3977 0.071 Uiso 1 1 calc R . .
F1 F 0.3585(2) 0.3480(7) 0.3859(2) 0.128(2) Uani 1 1 d . . .
F2 F 0.37481(19) 0.4609(5) 0.4910(2) 0.0989(12) Uani 1 1 d . . .
F3 F 0.3431(2) 0.2030(5) 0.4850(3) 0.1210(17) Uani 1 1 d . . .
F4 F 0.26180(14) 0.3912(4) 0.43791(16) 0.0617(8) Uani 1 1 d . . .
B1 B 0.3346(2) 0.3486(6) 0.4481(3) 0.0422(11) Uani 1 1 d . . .

loop_
_atom_site_aniso_label
_atom_site_aniso_U_11
_atom_site_aniso_U_22
_atom_site_aniso_U_33
_atom_site_aniso_U_23
_atom_site_aniso_U_13
_atom_site_aniso_U_12
Cu1 0.0243(3) 0.0265(3) 0.0436(3) 0.00077(17) 0.01050(19) 0.00237(16)
S1 0.0223(4) 0.0344(5) 0.0366(5) -0.0031(4) 0.0047(3) -0.0074(3)
S2 0.0469(6) 0.0336(5) 0.0235(4) 0.0004(3) 0.0044(4) 0.0030(4)
N1 0.0278(14) 0.0202(15) 0.0442(16) -0.0004(12) 0.0138(12) 0.0009(12)
N2 0.0247(14) 0.0229(15) 0.0385(15) -0.0034(12) 0.0095(12) -0.0039(12)
N3 0.0294(16) 0.040(2) 0.0433(17) 0.0107(14) -0.0025(13) 0.0005(13)
N4 0.0272(15) 0.0261(16) 0.0396(16) -0.0001(12) 0.0062(12) 0.0043(12)
N5 0.0370(17) 0.0347(18) 0.0396(16) -0.0010(14) 0.0062(13) -0.0006(14)
C1 0.0221(15) 0.0162(16) 0.0269(14) -0.0001(12) 0.0066(12) 0.0008(12)
C2 0.0266(16) 0.0162(16) 0.0264(15) 0.0002(12) 0.0078(12) -0.0025(12)
C3 0.0245(15) 0.0163(15) 0.0245(14) 0.0005(12) 0.0027(12) -0.0028(12)
C4 0.0215(15) 0.0186(16) 0.0317(16) 0.0025(13) 0.0080(12) 0.0012(12)
C5 0.0234(16) 0.0252(18) 0.0262(15) 0.0002(12) 0.0080(13) 0.0008(12)
C6 0.0227(15) 0.0221(17) 0.0246(15) 0.0022(12) 0.0028(12) -0.0003(13)
C7 0.0228(16) 0.0218(17) 0.0353(17) -0.0007(13) 0.0066(13) 0.0054(13)
C8 0.0210(15) 0.0204(17) 0.0381(17) -0.0037(13) 0.0111(13) -0.0014(12)
C9 0.045(2) 0.034(2) 0.0362(18) -0.0009(16) 0.0171(16) -0.0015(17)
C10 0.039(2) 0.029(2) 0.0388(19) 0.0018(15) 0.0084(16) 0.0018(16)
C11 0.036(2) 0.037(2) 0.058(2) 0.0025(18) 0.0231(18) 0.0112(17)
C12 0.0315(17) 0.0217(17) 0.0265(15) -0.0033(13) 0.0105(13) -0.0018(13)
C13 0.044(2) 0.0221(18) 0.0351(17) -0.0007(14) 0.0157(15) 0.0039(15)
C14 0.0343(18) 0.0288(19) 0.0317(17) -0.0008(14) 0.0051(14) -0.0030(15)
C15 0.0307(18) 0.0285(19) 0.0297(16) 0.0058(14) 0.0036(13) 0.0002(14)
C16 0.0329(19) 0.033(2) 0.056(2) 0.0076(18) 0.0085(17) 0.0103(16)
C17 0.0356(19) 0.032(2) 0.050(2) -0.0002(17) 0.0088(16) 0.0071(17)
C18 0.038(2) 0.063(3) 0.078(3) -0.002(3) -0.023(2) 0.005(2)
C19 0.0237(17) 0.039(2) 0.0384(18) -0.0043(16) 0.0042(14) 0.0007(15)
C20 0.030(2) 0.059(3) 0.071(3) 0.004(2) 0.0207(19) -0.0089(19)
C21 0.0293(17) 0.039(2) 0.0265(17) -0.0022(14) 0.0028(13) -0.0013(15)
C22 0.044(2) 0.054(3) 0.0284(18) -0.0050(17) 0.0067(16) -0.0024(19)
C23 0.0324(18) 0.030(2) 0.0358(18) 0.0039(16) 0.0068(15) -0.0017(15)
C24 0.058(3) 0.045(2) 0.041(2) -0.0050(18) 0.0147(19) 0.002(2)
F1 0.096(3) 0.223(6) 0.069(2) -0.023(3) 0.028(2) 0.055(3)
F2 0.080(2) 0.101(3) 0.102(3) -0.011(2) -0.0168(19) -0.042(2)
F3 0.073(2) 0.057(2) 0.220(5) 0.050(3) -0.007(3) 0.0024(18)
F4 0.0336(13) 0.073(2) 0.0790(19) 0.0206(15) 0.0122(12) 0.0099(12)
B1 0.029(2) 0.049(3) 0.049(3) -0.004(2) 0.0074(19) -0.005(2)

loop_
_atom_type_symbol
_atom_type_description
_atom_type_scat_dispersion_real
_atom_type_scat_dispersion_imag
_atom_type_scat_source
C C 0.0033 0.0016 'International Tables Vol C Tables 4.2.6.8 and 6.1.1.4'
H H 0.0000 0.0000 'International Tables Vol C Tables 4.2.6.8 and 6.1.1.4'
B B 0.0013 0.0007 'International Tables Vol C Tables 4.2.6.8 and 6.1.1.4'
N N 0.0061 0.0033 'International Tables Vol C Tables 4.2.6.8 and 6.1.1.4'
F F 0.0171 0.0103 'International Tables Vol C Tables 4.2.6.8 and 6.1.1.4'
S S 0.1246 0.1234 'International Tables Vol C Tables 4.2.6.8 and 6.1.1.4'
Cu Cu 0.3201 1.2651 'International Tables Vol C Tables 4.2.6.8 and 6.1.1.4'

loop_
_geom_angle_atom_site_label_1
_geom_angle_atom_site_label_2
_geom_angle_atom_site_label_3
_geom_angle
_geom_angle_site_symmetry_1
_geom_angle_site_symmetry_3
_geom_angle_publ_flag
N2 Cu1 N5 130.66(12) . . ?
N2 Cu1 N4 126.19(12) . . ?
N5 Cu1 N4 101.19(12) . . ?
C8 S1 C7 102.44(15) . . ?
C15 S2 C14 102.78(16) . . ?
C9 N1 C8 107.2(3) . . ?
C9 N1 C11 125.6(3) . . ?
C8 N1 C11 127.2(3) . . ?
C8 N2 C10 106.0(3) . . ?
C8 N2 Cu1 128.8(2) . . ?
C10 N2 Cu1 124.9(2) . . ?
C15 N3 C16 107.8(3) . . ?
C15 N3 C18 127.0(4) . . ?
C16 N3 C18 125.2(4) . . ?
C15 N4 C17 105.9(3) . . ?
C15 N4 Cu1 131.5(2) . . ?
C17 N4 Cu1 122.5(3) . . ?
C23 N5 Cu1 164.9(3) . . ?
C2 C1 C6 120.2(3) . . ?
C2 C1 C7 121.0(3) . . ?
C6 C1 C7 118.8(3) . . ?
C1 C2 C3 120.0(3) . . ?
C1 C2 C12 120.6(3) . . ?
C3 C2 C12 119.3(3) . . ?
C4 C3 C2 120.0(3) . . ?
C4 C3 C14 119.3(3) . . ?
C2 C3 C14 120.6(3) . . ?
C3 C4 C5 118.5(3) . . ?
C3 C4 C19 124.0(3) . . ?
C5 C4 C19 117.5(3) . . ?
C6 C5 C4 122.7(3) . . ?
C5 C6 C1 118.5(3) . . ?
C5 C6 C21 121.1(3) . . ?
C1 C6 C21 120.4(3) . . ?
C1 C7 S1 114.2(2) . . ?
N2 C8 N1 110.5(3) . . ?
N2 C8 S1 125.5(2) . . ?
N1 C8 S1 123.9(3) . . ?
N1 C9 C10 107.0(3) . . ?
C9 C10 N2 109.4(3) . . ?
C2 C12 C13 112.2(3) . . ?
C3 C14 S2 113.4(2) . . ?
N4 C15 N3 110.1(3) . . ?
N4 C15 S2 125.7(3) . . ?
N3 C15 S2 124.1(3) . . ?
C17 C16 N3 106.8(3) . . ?
C16 C17 N4 109.5(4) . . ?
C4 C19 C20 112.5(3) . . ?
C22 C21 C6 115.9(3) . . ?
N5 C23 C24 178.4(4) . . ?
F1 B1 F2 107.2(4) . . ?
F1 B1 F3 115.0(5) . . ?
F2 B1 F3 106.3(4) . . ?
F1 B1 F4 111.1(4) . . ?
F2 B1 F4 109.3(4) . . ?
F3 B1 F4 107.8(4) . . ?

loop_
_geom_bond_atom_site_label_1
_geom_bond_atom_site_label_2
_geom_bond_distance
_geom_bond_site_symmetry_2
_geom_bond_publ_flag
Cu1 N2 1.956(3) . ?
Cu1 N5 1.987(3) . ?
Cu1 N4 2.021(3) . ?
S1 C8 1.755(3) . ?
S1 C7 1.861(3) . ?
S2 C15 1.754(4) . ?
S2 C14 1.860(4) . ?
N1 C9 1.375(5) . ?
N1 C8 1.377(4) . ?
N1 C11 1.472(4) . ?
N2 C8 1.348(4) . ?
N2 C10 1.388(5) . ?
N3 C15 1.368(5) . ?
N3 C16 1.370(5) . ?
N3 C18 1.471(5) . ?
N4 C15 1.346(5) . ?
N4 C17 1.388(5) . ?
N5 C23 1.141(5) . ?
C1 C2 1.407(4) . ?
C1 C6 1.428(4) . ?
C1 C7 1.510(4) . ?
C2 C3 1.424(4) . ?
C2 C12 1.534(4) . ?
C3 C4 1.411(4) . ?
C3 C14 1.519(4) . ?
C4 C5 1.412(4) . ?
C4 C19 1.528(4) . ?
C5 C6 1.388(4) . ?
C6 C21 1.533(4) . ?
C9 C10 1.377(5) . ?
C12 C13 1.544(5) . ?
C16 C17 1.367(5) . ?
C19 C20 1.531(6) . ?
C21 C22 1.522(5) . ?
C23 C24 1.466(5) . ?
F1 B1 1.346(6) . ?
F2 B1 1.361(6) . ?
F3 B1 1.381(6) . ?
F4 B1 1.382(5) . ?
